data_7223770
loop_
_publ_author_name
'Liu, Yue'
'Chen, Dashu'
'Li, Xingyu'
'Yu, Ziyang'
'Xia, Qiansu'
'Liang, Desheng'
'Xing, Hongzhu'

_publ_section_title
;
 Visible-light-induced controlled radical polymerization of methacrylates
 mediated by a pillared-layer metal--organic framework
;
_journal_issue 6
_journal_name_full 'Green Chem.'
_journal_page_first 1475
_journal_paper_doi 10.1039/C5GC02620B
_journal_volume 18
_journal_year 2016
_chemical_formula_moiety 'C75 H47 N5 O9 Zn2'
_chemical_formula_sum 'C75 H47 N5 O9 Zn2'
_chemical_formula_weight 1292.96
_chemical_name_systematic
; 
 ? 
;
_space_group_IT_number 15
_symmetry_cell_setting monoclinic
_symmetry_space_group_name_Hall '-C 2yc'
_symmetry_space_group_name_H-M 'C 1 2/c 1'
_atom_sites_solution_hydrogens geom
_atom_sites_solution_primary direct
_atom_sites_solution_secondary difmap
_audit_creation_method SHELXL-97
_audit_update_record
;
2015-07-06 deposited with the CCDC.
2015-12-14 downloaded from the CCDC.
;
_cell_angle_alpha 90.00
_cell_angle_beta 109.02
_cell_angle_gamma 90.00
_cell_formula_units_Z 8
_cell_length_a 28.525
_cell_length_b 29.966
_cell_length_c 14.784
_cell_measurement_temperature 293(2)
_cell_volume 11947.147
_computing_cell_refinement 'SMART (Bruker, 1997)'
_computing_data_collection 'SMART (Bruker, 1997)'
_computing_data_reduction 'SAINT (Bruker, 1999)'
_computing_molecular_graphics 'SHELXTL-PLUS (Sheldrick, 1990)'
_computing_publication_material SHELXL-97
_computing_structure_refinement 'SHELXL-97 (Sheldrick, 1997)'
_computing_structure_solution 'SHELXS-97 (Sheldrick, 1990)'
_diffrn_ambient_temperature 293(2)
_diffrn_measured_fraction_theta_full 0.972
_diffrn_measured_fraction_theta_max 0.972
_diffrn_measurement_device_type 'Bruker APEX CCD area-detector'
_diffrn_measurement_method '\w scans'
_diffrn_radiation_monochromator graphite
_diffrn_radiation_source 'fine-focus sealed tube'
_diffrn_radiation_type MoK\a
_diffrn_radiation_wavelength 0.71073
_diffrn_reflns_av_R_equivalents 0.1054
_diffrn_reflns_av_sigmaI/netI 0.1595
_diffrn_reflns_limit_h_max 36
_diffrn_reflns_limit_h_min -36
_diffrn_reflns_limit_k_max 37
_diffrn_reflns_limit_k_min -32
_diffrn_reflns_limit_l_max 18
_diffrn_reflns_limit_l_min -18
_diffrn_reflns_number 33906
_diffrn_reflns_theta_full 27.10
_diffrn_reflns_theta_max 27.10
_diffrn_reflns_theta_min 3.11
_exptl_absorpt_coefficient_mu 0.863
_exptl_absorpt_correction_T_max 0.9211
_exptl_absorpt_correction_T_min 0.8506
_exptl_absorpt_correction_type multi-scan
_exptl_absorpt_process_details 'SADABS (Sheldrick, 1996)'
_exptl_crystal_colour orange
_exptl_crystal_density_diffrn 1.438
_exptl_crystal_density_method 'not measured'
_exptl_crystal_description block
_exptl_crystal_F_000 5312
_exptl_crystal_size_max 0.2
_exptl_crystal_size_mid 0.1
_exptl_crystal_size_min 0.1
_refine_diff_density_max 2.423
_refine_diff_density_min -0.857
_refine_diff_density_rms 0.187
_refine_ls_extinction_method none
_refine_ls_goodness_of_fit_ref 1.085
_refine_ls_hydrogen_treatment mixed
_refine_ls_matrix_type full
_refine_ls_number_parameters 821
_refine_ls_number_reflns 12815
_refine_ls_number_restraints 38
_refine_ls_restrained_S_all 1.084
_refine_ls_R_factor_all 0.2260
_refine_ls_R_factor_gt 0.1421
_refine_ls_shift/su_max 0.054
_refine_ls_shift/su_mean 0.002
_refine_ls_structure_factor_coef Fsqd
_refine_ls_weighting_details 'calc w=1/[\s^2^(Fo^2^)+(0.1166P)^2^+549.0451P] where P=(Fo^2^+2Fc^2^)/3'
_refine_ls_weighting_scheme calc
_refine_ls_wR_factor_gt 0.3663
_refine_ls_wR_factor_ref 0.4121
_reflns_number_gt 6624
_reflns_number_total 12815
_reflns_threshold_expression >2sigma(I)
_cod_data_source_file c5gc02620b2.cif
_cod_data_source_block c
_cod_depositor_comments
;
The following automatic conversions were performed:

'_symmetry_cell_setting' value 'Monoclinic' changed to 'monoclinic'
according to
/usr/data/users/saulius/crontab/automatic-downloads/rss-feeds/RSC/lib/dictionaries/cif_core.dic
dictionary named 'cif_core.dic' version 2.4.2 from 2011-04-26.

Automatic conversion script
Id: cif_fix_values 4268 2015-11-12 08:31:59Z antanas 

 Adding full bibliography for 7223770.cif.
;
_cod_original_cell_volume 11947.1
_cod_original_sg_symbol_H-M C2/c
_cod_database_code 7223770

loop_
_symmetry_equiv_pos_as_xyz
'x, y, z'
'-x, y, -z+1/2'
'x+1/2, y+1/2, z'
'-x+1/2, y+1/2, -z+1/2'
'-x, -y, -z'
'x, -y, z-1/2'
'-x+1/2, -y+1/2, -z'
'x+1/2, -y+1/2, z-1/2'

loop_
_atom_site_label
_atom_site_type_symbol
_atom_site_fract_x
_atom_site_fract_y
_atom_site_fract_z
_atom_site_U_iso_or_equiv
_atom_site_adp_type
_atom_site_occupancy
_atom_site_symmetry_multiplicity
_atom_site_calc_flag
_atom_site_refinement_flags
Zn1 Zn 0.36630(5) 0.13230(4) 0.85985(10) 0.0237(4) Uani 1 1 d .
Zn2 Zn 0.38426(5) 0.11534(5) 1.13991(10) 0.0259(4) Uani 1 1 d .
O7 O 0.3285(3) 0.1508(3) 1.0379(6) 0.032(2) Uani 1 1 d .
O4 O 0.4166(3) 0.0958(3) 0.9617(6) 0.033(2) Uani 1 1 d .
O2 O 0.4143(4) 0.0983(3) 1.2892(7) 0.046(3) Uani 1 1 d .
O8 O 0.3238(3) 0.1795(3) 0.8963(6) 0.029(2) Uani 1 1 d .
N5 N 0.3272(4) 0.0656(3) 1.1213(8) 0.033(3) Uani 1 1 d .
O3 O 0.4274(3) 0.0692(3) 1.1070(7) 0.038(2) Uani 1 1 d .
N8 N 0.4263(4) 0.1782(3) 0.8803(7) 0.028(2) Uani 1 1 d .
N9 N 0.4327(4) 0.1690(3) 1.1380(7) 0.029(2) Uani 1 1 d .
O6 O 0.3431(3) 0.1493(3) 0.7126(6) 0.040(2) Uani 1 1 d .
O1 O 0.3580(4) 0.1469(4) 1.2488(6) 0.053(3) Uani 1 1 d .
O5 O 0.3947(4) 0.0948(4) 0.7526(6) 0.053(3) Uani 1 1 d .
N19 N 0.3144(4) 0.0794(4) 0.8498(8) 0.034(3) Uani 1 1 d .
C1BA C 0.6354(5) 0.3250(5) 1.1020(10) 0.040(3) Uani 1 1 d .
C1 C 0.6929(6) 0.4382(5) 1.1072(10) 0.043(4) Uani 1 1 d .
C2 C 0.6584(6) 0.4042(5) 1.1126(11) 0.045(4) Uani 1 1 d .
C3 C 0.6156(6) 0.4164(5) 1.1323(11) 0.044(4) Uani 1 1 d .
C4 C 0.6042(7) 0.4600(6) 1.1492(13) 0.063(5) Uani 1 1 d .
H4A H 0.6269 0.4826 1.1512 0.076 Uiso 1 1 calc R
C5 C 0.5606(8) 0.4705(6) 1.1628(16) 0.076(6) Uani 1 1 d .
H5A H 0.5536 0.5001 1.1728 0.091 Uiso 1 1 calc R
C6 C 0.5258(7) 0.4370(7) 1.1621(16) 0.075(6) Uani 1 1 d .
H6A H 0.4962 0.4447 1.1718 0.090 Uiso 1 1 calc R
C7 C 0.5352(6) 0.3927(5) 1.1472(13) 0.057(4) Uani 1 1 d .
H7A H 0.5121 0.3708 1.1471 0.068 Uiso 1 1 calc R
C8 C 0.5804(5) 0.3811(5) 1.1320(11) 0.041(3) Uani 1 1 d .
C9 C 0.5911(5) 0.3361(5) 1.1172(9) 0.038(3) Uani 1 1 d .
C10 C 0.6480(6) 0.2807(5) 1.0871(13) 0.056(4) Uani 1 1 d .
H10A H 0.6261 0.2580 1.0891 0.067 Uiso 1 1 calc R
C11 C 0.6901(6) 0.2696(6) 1.0704(14) 0.063(5) Uani 1 1 d .
H11A H 0.6967 0.2400 1.0599 0.076 Uiso 1 1 calc R
C12 C 0.7246(7) 0.3041(5) 1.0688(16) 0.067(5) Uani 1 1 d .
H12A H 0.7539 0.2969 1.0574 0.081 Uiso 1 1 calc R
C13 C 0.7148(5) 0.3469(5) 1.0838(12) 0.049(4) Uani 1 1 d .
H13A H 0.7379 0.3689 1.0845 0.059 Uiso 1 1 calc R
C14 C 0.6693(5) 0.3592(5) 1.0986(11) 0.042(3) Uani 1 1 d .
C15 C 0.5561(5) 0.3020(5) 1.1202(10) 0.042(4) Uani 1 1 d .
C16 C 0.5277(6) 0.2743(5) 1.1231(11) 0.043(3) Uani 1 1 d .
C17 C 0.4946(5) 0.2386(5) 1.1266(10) 0.035(3) Uani 1 1 d .
C18 C 0.4477(5) 0.2469(5) 1.1317(10) 0.036(3) Uani 1 1 d .
H18A H 0.4363 0.2760 1.1310 0.044 Uiso 1 1 calc R
C19 C 0.4182(5) 0.2109(5) 1.1378(10) 0.039(3) Uani 1 1 d .
H19A H 0.3869 0.2166 1.1419 0.047 Uiso 1 1 calc R
C20 C 0.4784(5) 0.1611(4) 1.1352(9) 0.030(3) Uani 1 1 d .
H20A H 0.4894 0.1318 1.1384 0.036 Uiso 1 1 calc R
C21 C 0.5096(5) 0.1944(5) 1.1280(10) 0.038(3) Uani 1 1 d .
H21A H 0.5406 0.1876 1.1240 0.045 Uiso 1 1 calc R
C22 C 0.2206(6) -0.0331(6) 1.1056(11) 0.049(4) Uani 1 1 d .
C23 C 0.2551(5) 0.0011(5) 1.1048(10) 0.041(3) Uani 1 1 d .
C24 C 0.3376(5) 0.0229(4) 1.1158(11) 0.039(3) Uani 1 1 d .
H24A H 0.3693 0.0150 1.1169 0.046 Uiso 1 1 calc R
C25 C 0.3032(6) -0.0100(4) 1.1083(11) 0.042(4) Uani 1 1 d .
H25A H 0.3120 -0.0397 1.1056 0.051 Uiso 1 1 calc R
C26 C 0.2442(5) 0.0461(4) 1.1100(10) 0.037(3) Uani 1 1 d .
H26A H 0.2128 0.0553 1.1083 0.045 Uiso 1 1 calc R
C27 C 0.2813(5) 0.0761(5) 1.1176(11) 0.042(3) Uani 1 1 d .
H27A H 0.2738 0.1062 1.1203 0.050 Uiso 1 1 calc R
C28 C 0.3831(5) 0.1233(5) 1.3128(10) 0.036(3) Uani 1 1 d .
C29 C 0.3819(4) 0.1224(4) 1.4106(9) 0.027(3) Uani 1 1 d .
C30 C 0.4083(5) 0.0923(5) 1.4771(10) 0.040(3) Uani 1 1 d .
H30A H 0.4288 0.0720 1.4608 0.048 Uiso 1 1 calc R
C31 C 0.4049(4) 0.0916(4) 1.5682(9) 0.026(3) Uani 1 1 d .
H31A H 0.4228 0.0705 1.6122 0.031 Uiso 1 1 calc R
C32 C 0.3744(4) 0.1224(4) 1.5949(7) 0.024(3) Uani 1 1 d .
C33 C 0.3483(5) 0.1522(5) 1.5279(10) 0.039(3) Uani 1 1 d .
H33A H 0.3275 0.1724 1.5434 0.047 Uiso 1 1 calc R
C34 C 0.3522(5) 0.1528(5) 1.4372(10) 0.040(3) Uani 1 1 d .
H34A H 0.3346 0.1740 1.3933 0.048 Uiso 1 1 calc R
C35 C 0.3721(5) 0.1207(4) 1.6937(9) 0.029(3) Uani 1 1 d .
C36 C 0.4347(4) 0.0690(4) 1.0280(9) 0.027(3) Uani 1 1 d .
C37 C 0.4689(4) 0.0330(4) 1.0136(9) 0.024(3) Uani 1 1 d .
C38 C 0.4732(4) 0.0263(4) 0.9257(9) 0.027(3) Uani 1 1 d .
H38A H 0.4551 0.0441 0.8746 0.033 Uiso 1 1 calc R
C39 C 0.4962(5) 0.0065(4) 1.0890(9) 0.029(3) Uani 1 1 d .
H39A H 0.4939 0.0108 1.1497 0.034 Uiso 1 1 calc R
C40 C 0.3143(4) 0.1793(4) 0.9736(8) 0.024(3) Uani 1 1 d .
C41 C 0.2806(4) 0.2161(4) 0.9865(9) 0.026(3) Uani 1 1 d .
C42 C 0.2539(5) 0.2429(4) 0.9095(9) 0.031(3) Uani 1 1 d .
H42A H 0.2562 0.2379 0.8490 0.037 Uiso 1 1 calc R
C43 C 0.2758(5) 0.2233(4) 1.0764(9) 0.028(3) Uani 1 1 d .
H43A H 0.2929 0.2051 1.1275 0.034 Uiso 1 1 calc R
C44 C 0.4189(5) 0.2223(4) 0.8792(10) 0.036(3) Uani 1 1 d .
H44A H 0.3885 0.2325 0.8814 0.043 Uiso 1 1 calc R
C45 C 0.4536(5) 0.2532(4) 0.8750(10) 0.038(3) Uani 1 1 d .
H45A H 0.4460 0.2835 0.8716 0.046 Uiso 1 1 calc R
C46 C 0.4994(5) 0.2394(4) 0.8760(9) 0.032(3) Uani 1 1 d .
C47 C 0.5074(5) 0.1930(5) 0.8767(10) 0.037(3) Uani 1 1 d .
H47A H 0.5374 0.1822 0.8738 0.044 Uiso 1 1 calc R
C48 C 0.4723(5) 0.1641(5) 0.8816(10) 0.037(3) Uani 1 1 d .
H48A H 0.4794 0.1337 0.8861 0.044 Uiso 1 1 calc R
C49 C 0.5360(6) 0.2697(5) 0.8693(11) 0.046(4) Uani 1 1 d .
C50 C 0.2692(5) 0.0856(5) 0.8506(9) 0.036(3) Uani 1 1 d .
H50A H 0.2581 0.1147 0.8518 0.043 Uiso 1 1 calc R
C51 C 0.2365(6) 0.0506(5) 0.8498(10) 0.044(4) Uani 1 1 d .
H51A H 0.2042 0.0565 0.8482 0.053 Uiso 1 1 calc R
C52 C 0.2526(5) 0.0077(5) 0.8513(10) 0.042(4) Uani 1 1 d .
C53 C 0.3007(6) 0.0013(5) 0.8511(10) 0.043(4) Uani 1 1 d .
H53A H 0.3129 -0.0276 0.8520 0.052 Uiso 1 1 calc R
C54 C 0.3301(5) 0.0364(4) 0.8496(10) 0.037(3) Uani 1 1 d .
H54A H 0.3620 0.0311 0.8485 0.045 Uiso 1 1 calc R
C55 C 0.2199(6) -0.0294(6) 0.8514(11) 0.052(4) Uani 1 1 d .
C56 C 0.1926(6) -0.0576(5) 0.8454(11) 0.047(4) Uani 1 1 d .
C57 C 0.1579(5) -0.0941(5) 0.8469(10) 0.043(4) Uani 1 1 d .
C58 C 0.1131(6) -0.0844(5) 0.8663(11) 0.044(4) Uani 1 1 d .
C59 C 0.1023(6) -0.0403(5) 0.8871(12) 0.051(4) Uani 1 1 d .
H59A H 0.1237 -0.0169 0.8873 0.062 Uiso 1 1 calc R
C60 C 0.0593(7) -0.0331(6) 0.9068(14) 0.063(5) Uani 1 1 d .
H60A H 0.0516 -0.0044 0.9215 0.075 Uiso 1 1 calc R
C61 C 0.0268(7) -0.0677(7) 0.9055(14) 0.067(5) Uani 1 1 d .
H61A H -0.0029 -0.0613 0.9163 0.081 Uiso 1 1 calc R
C62 C 0.0368(5) -0.1104(5) 0.8890(11) 0.046(4) Uani 1 1 d .
H62A H 0.0146 -0.1330 0.8903 0.055 Uiso 1 1 calc R
C63 C 0.0815(5) -0.1209(5) 0.8694(10) 0.042(4) Uani 1 1 d .
C64 C 0.0950(5) -0.1641(5) 0.8543(9) 0.040(3) Uani 1 1 d .
C65 C 0.1391(6) -0.1734(5) 0.8325(10) 0.042(4) Uani 1 1 d .
C66 C 0.1512(6) -0.2175(6) 0.8139(12) 0.055(4) Uani 1 1 d .
H66A H 0.1302 -0.2409 0.8165 0.066 Uiso 1 1 calc R
C67 C 0.1927(6) -0.2258(6) 0.7925(13) 0.061(5) Uani 1 1 d .
H67A H 0.2006 -0.2551 0.7819 0.073 Uiso 1 1 calc R
C68 C 0.2253(6) -0.1901(7) 0.7857(13) 0.063(5) Uani 1 1 d .
H68A H 0.2528 -0.1955 0.7668 0.076 Uiso 1 1 calc R
C69 C 0.2143(6) -0.1480(6) 0.8080(12) 0.056(5) Uani 1 1 d .
H69A H 0.2367 -0.1252 0.8097 0.067 Uiso 1 1 calc R
C70 C 0.0629(5) -0.2007(5) 0.8624(11) 0.044(4) Uani 1 1 d .
C72 C 0.1705(5) -0.1375(6) 0.8285(9) 0.045(4) Uani 1 1 d .
N1 N 0.1339(19) 0.1306(18) 0.968(4) 0.251(12) Uani 1 1 d U
O9 O 0.0979(15) 0.0780(14) 1.002(3) 0.275(12) Uani 1 1 d U
C75 C 0.118(2) 0.090(2) 0.913(5) 0.261(12) Uani 1 1 d U
H75A H 0.1182 0.0766 0.8567 0.313 Uiso 1 1 calc R
C74 C 0.160(2) 0.1532(18) 0.918(4) 0.262(13) Uani 1 1 d U
H74A H 0.1579 0.1369 0.8604 0.314 Uiso 1 1 calc R
H74B H 0.1942 0.1559 0.9567 0.314 Uiso 1 1 calc R
H74C H 0.1461 0.1824 0.9008 0.314 Uiso 1 1 calc R
C73 C 0.132(2) 0.1516(19) 1.043(4) 0.262(13) Uani 1 1 d U
H73A H 0.1144 0.1342 1.0754 0.315 Uiso 1 1 calc R
H73B H 0.1160 0.1798 1.0246 0.315 Uiso 1 1 calc R
H73C H 0.1655 0.1566 1.0854 0.315 Uiso 1 1 calc R

loop_
_atom_site_aniso_label
_atom_site_aniso_U_11
_atom_site_aniso_U_22
_atom_site_aniso_U_33
_atom_site_aniso_U_23
_atom_site_aniso_U_13
_atom_site_aniso_U_12
Zn1 0.0260(7) 0.0233(7) 0.0236(7) -0.0011(6) 0.0106(6) 0.0001(6)
Zn2 0.0299(8) 0.0243(7) 0.0269(7) -0.0015(6) 0.0142(6) 0.0003(6)
O7 0.034(5) 0.026(4) 0.041(5) 0.001(4) 0.021(4) 0.012(4)
O4 0.032(5) 0.022(4) 0.039(5) 0.002(4) 0.004(4) 0.011(4)
O2 0.046(6) 0.053(6) 0.041(6) -0.015(5) 0.020(5) 0.000(5)
O8 0.035(5) 0.027(4) 0.034(5) -0.002(4) 0.022(4) 0.008(4)
N5 0.037(6) 0.024(6) 0.043(7) 0.006(5) 0.021(5) 0.000(5)
O3 0.044(6) 0.033(5) 0.044(6) 0.002(4) 0.025(5) 0.011(4)
N8 0.029(6) 0.019(5) 0.037(6) 0.003(4) 0.014(5) 0.002(4)
N9 0.033(6) 0.032(6) 0.023(5) 0.005(4) 0.009(5) 0.006(5)
O6 0.039(5) 0.057(6) 0.032(5) 0.001(5) 0.023(4) -0.002(5)
O1 0.036(6) 0.081(8) 0.024(5) 0.030(5) -0.013(4) -0.030(5)
O5 0.044(6) 0.091(9) 0.016(5) 0.015(5) -0.001(4) -0.029(6)
N19 0.027(6) 0.040(7) 0.036(6) -0.003(5) 0.014(5) -0.012(5)
C1BA 0.042(8) 0.034(8) 0.041(8) -0.001(6) 0.011(7) -0.004(6)
C1 0.065(10) 0.026(7) 0.037(8) -0.009(6) 0.017(8) -0.010(7)
C2 0.053(9) 0.037(8) 0.043(9) -0.010(7) 0.013(7) -0.020(7)
C3 0.041(8) 0.040(8) 0.053(9) -0.005(7) 0.018(7) -0.011(7)
C4 0.078(13) 0.045(10) 0.079(13) 0.007(9) 0.042(11) 0.011(9)
C5 0.095(16) 0.038(10) 0.106(17) -0.002(10) 0.048(14) 0.006(10)
C6 0.062(12) 0.065(13) 0.110(17) 0.020(12) 0.044(12) 0.018(10)
C7 0.046(10) 0.043(9) 0.084(13) 0.008(9) 0.024(9) 0.006(7)
C8 0.036(8) 0.042(8) 0.047(9) -0.009(7) 0.015(7) 0.000(6)
C9 0.038(8) 0.048(8) 0.028(7) 0.000(6) 0.011(6) -0.005(7)
C10 0.049(10) 0.035(8) 0.090(13) -0.008(8) 0.033(10) -0.011(7)
C11 0.055(11) 0.039(9) 0.110(16) -0.014(9) 0.044(11) -0.008(8)
C12 0.050(11) 0.040(9) 0.124(17) 0.005(10) 0.046(11) 0.006(8)
C13 0.036(8) 0.042(9) 0.075(11) 0.001(8) 0.025(8) -0.013(7)
C14 0.040(8) 0.038(8) 0.053(9) 0.005(7) 0.023(7) -0.004(6)
C15 0.031(8) 0.057(10) 0.044(8) 0.001(7) 0.019(7) -0.014(7)
C16 0.041(8) 0.043(8) 0.048(9) 0.002(7) 0.018(7) -0.002(7)
C17 0.035(8) 0.037(8) 0.034(7) 0.010(6) 0.011(6) 0.003(6)
C18 0.022(7) 0.039(8) 0.043(8) 0.004(6) 0.003(6) 0.001(6)
C19 0.031(8) 0.048(9) 0.036(8) -0.002(7) 0.009(6) 0.003(6)
C20 0.027(7) 0.034(7) 0.028(7) -0.005(5) 0.005(5) -0.001(5)
C21 0.037(8) 0.041(8) 0.035(8) -0.001(6) 0.010(6) -0.005(6)
C22 0.049(10) 0.053(10) 0.041(9) 0.013(7) 0.010(7) -0.006(8)
C23 0.036(8) 0.045(8) 0.033(8) 0.001(7) -0.001(6) -0.005(7)
C24 0.036(8) 0.025(7) 0.060(9) -0.005(6) 0.022(7) 0.002(6)
C25 0.050(9) 0.019(6) 0.067(10) 0.002(6) 0.031(8) -0.004(6)
C26 0.036(8) 0.036(7) 0.042(8) 0.001(6) 0.015(7) -0.007(6)
C27 0.044(9) 0.024(7) 0.060(10) 0.002(6) 0.020(8) 0.009(6)
C28 0.035(8) 0.035(7) 0.031(7) -0.011(6) 0.003(6) -0.016(6)
C29 0.021(6) 0.021(6) 0.038(7) -0.004(5) 0.007(5) -0.004(5)
C30 0.041(8) 0.033(8) 0.047(9) -0.004(6) 0.014(7) 0.012(6)
C31 0.021(6) 0.020(6) 0.036(7) 0.008(5) 0.008(5) 0.002(5)
C32 0.023(6) 0.033(7) 0.011(5) 0.004(5) 0.000(4) -0.019(5)
C33 0.033(8) 0.043(8) 0.047(8) 0.001(7) 0.021(7) 0.005(6)
C34 0.048(9) 0.042(8) 0.036(8) -0.006(6) 0.021(7) 0.009(7)
C35 0.025(6) 0.037(7) 0.025(6) 0.005(6) 0.011(5) -0.016(6)
C36 0.016(6) 0.025(6) 0.039(7) -0.006(5) 0.009(5) 0.005(5)
C37 0.019(6) 0.018(6) 0.039(7) 0.006(5) 0.015(5) 0.012(5)
C38 0.021(6) 0.026(6) 0.034(7) 0.008(5) 0.008(5) 0.010(5)
C39 0.034(7) 0.024(6) 0.029(6) -0.001(5) 0.011(6) -0.004(5)
C40 0.024(6) 0.025(6) 0.024(6) 0.006(5) 0.009(5) 0.000(5)
C41 0.023(6) 0.025(6) 0.029(6) 0.000(5) 0.008(5) 0.001(5)
C42 0.039(7) 0.032(7) 0.027(6) 0.014(5) 0.018(6) 0.023(6)
C43 0.029(7) 0.030(7) 0.028(6) -0.002(5) 0.013(5) 0.007(5)
C44 0.041(8) 0.028(7) 0.040(8) 0.006(6) 0.014(6) 0.001(6)
C45 0.053(9) 0.019(6) 0.048(9) 0.003(6) 0.022(7) -0.005(6)
C46 0.043(8) 0.029(7) 0.030(7) -0.009(6) 0.018(6) -0.013(6)
C47 0.022(7) 0.039(8) 0.046(8) -0.010(6) 0.005(6) -0.004(6)
C48 0.032(7) 0.034(7) 0.045(8) -0.001(6) 0.014(6) -0.003(6)
C49 0.040(8) 0.057(10) 0.043(8) -0.018(7) 0.018(7) -0.026(8)
C50 0.022(7) 0.045(8) 0.038(7) -0.021(6) 0.006(6) -0.011(6)
C51 0.035(8) 0.055(10) 0.042(8) -0.013(7) 0.013(7) -0.008(7)
C52 0.033(8) 0.050(9) 0.038(8) 0.007(7) 0.005(6) -0.017(7)
C53 0.049(9) 0.038(8) 0.044(8) -0.003(7) 0.017(7) -0.012(7)
C54 0.037(8) 0.034(7) 0.043(8) -0.001(6) 0.015(7) -0.009(6)
C55 0.058(10) 0.060(11) 0.039(9) -0.007(8) 0.016(8) -0.026(9)
C56 0.044(9) 0.054(10) 0.043(9) -0.009(7) 0.014(7) -0.023(8)
C57 0.041(8) 0.052(9) 0.035(8) -0.001(7) 0.010(7) -0.021(7)
C58 0.048(9) 0.039(8) 0.049(9) -0.005(7) 0.023(7) -0.019(7)
C59 0.052(10) 0.047(9) 0.056(10) 0.016(8) 0.018(8) 0.001(8)
C60 0.065(12) 0.042(10) 0.079(13) 0.009(9) 0.020(10) 0.006(9)
C61 0.050(11) 0.071(13) 0.087(14) 0.022(11) 0.031(10) 0.011(10)
C62 0.034(8) 0.049(9) 0.056(10) 0.006(8) 0.016(7) -0.008(7)
C63 0.030(7) 0.063(10) 0.032(7) 0.005(7) 0.009(6) -0.011(7)
C64 0.045(9) 0.050(9) 0.025(7) -0.006(6) 0.012(6) -0.007(7)
C65 0.050(9) 0.043(8) 0.034(8) -0.011(6) 0.017(7) -0.022(7)
C66 0.038(9) 0.068(11) 0.065(11) -0.017(9) 0.025(8) -0.028(8)
C67 0.046(10) 0.065(11) 0.073(12) -0.030(10) 0.022(9) -0.016(8)
C68 0.043(10) 0.089(14) 0.068(12) -0.025(10) 0.032(9) -0.027(9)
C69 0.037(9) 0.079(12) 0.054(10) -0.029(9) 0.018(8) -0.031(8)
C70 0.031(8) 0.052(9) 0.044(9) -0.009(7) 0.006(7) -0.017(7)
C72 0.039(8) 0.070(11) 0.024(7) -0.011(7) 0.009(6) -0.026(8)
N1 0.249(13) 0.250(13) 0.251(13) 0.001(5) 0.078(6) 0.004(5)
O9 0.274(13) 0.276(13) 0.277(13) 0.005(5) 0.090(6) -0.004(5)
C75 0.260(13) 0.260(13) 0.261(13) -0.002(5) 0.083(6) 0.000(5)
C74 0.261(14) 0.262(14) 0.263(14) 0.000(5) 0.086(7) 0.000(5)
C73 0.263(14) 0.263(14) 0.261(13) -0.002(5) 0.085(7) 0.003(5)

loop_
_atom_type_symbol
_atom_type_description
_atom_type_scat_dispersion_real
_atom_type_scat_dispersion_imag
_atom_type_scat_source
C C 0.0033 0.0016 'International Tables Vol C Tables 4.2.6.8 and 6.1.1.4'
H H 0.0000 0.0000 'International Tables Vol C Tables 4.2.6.8 and 6.1.1.4'
N N 0.0061 0.0033 'International Tables Vol C Tables 4.2.6.8 and 6.1.1.4'
O O 0.0106 0.0060 'International Tables Vol C Tables 4.2.6.8 and 6.1.1.4'
Zn Zn 0.2839 1.4301 'International Tables Vol C Tables 4.2.6.8 and 6.1.1.4'

loop_
_geom_angle_atom_site_label_1
_geom_angle_atom_site_label_2
_geom_angle_atom_site_label_3
_geom_angle
_geom_angle_site_symmetry_1
_geom_angle_site_symmetry_3
O4 Zn1 O8 120.9(4) . .
O4 Zn1 O6 143.1(4) . .
O8 Zn1 O6 95.2(4) . .
O4 Zn1 N8 84.3(4) . .
O8 Zn1 N8 92.0(4) . .
O6 Zn1 N8 87.6(4) . .
O4 Zn1 N19 87.6(4) . .
O8 Zn1 N19 94.2(4) . .
O6 Zn1 N19 97.4(4) . .
N8 Zn1 N19 171.6(4) . .
O4 Zn1 O5 85.7(4) . .
O8 Zn1 O5 153.2(4) . .
O6 Zn1 O5 58.0(4) . .
N8 Zn1 O5 88.1(4) . .
N19 Zn1 O5 88.9(4) . .
O4 Zn1 C35 113.0(4) . 1_554
O8 Zn1 C35 125.5(4) . 1_554
O6 Zn1 C35 30.3(4) . 1_554
N8 Zn1 C35 85.6(4) . 1_554
N19 Zn1 C35 95.3(4) . 1_554
O5 Zn1 C35 27.8(4) . 1_554
O3 Zn2 O7 123.8(4) . .
O3 Zn2 N9 93.7(4) . .
O7 Zn2 N9 87.3(4) . .
O3 Zn2 O2 90.8(4) . .
O7 Zn2 O2 144.6(3) . .
N9 Zn2 O2 98.6(4) . .
O3 Zn2 N5 89.4(4) . .
O7 Zn2 N5 83.9(4) . .
N9 Zn2 N5 170.9(4) . .
O2 Zn2 N5 89.9(4) . .
O3 Zn2 O1 148.6(4) . .
O7 Zn2 O1 87.1(3) . .
N9 Zn2 O1 93.6(4) . .
O2 Zn2 O1 57.9(4) . .
N5 Zn2 O1 88.1(4) . .
O3 Zn2 C28 120.6(4) . .
O7 Zn2 C28 114.6(4) . .
N9 Zn2 C28 99.4(4) . .
O2 Zn2 C28 30.1(4) . .
N5 Zn2 C28 86.3(4) . .
O1 Zn2 C28 28.0(4) . .
C40 O7 Zn2 151.9(8) . .
C36 O4 Zn1 161.1(9) . .
C28 O2 Zn2 93.5(8) . .
C40 O8 Zn1 123.9(8) . .
C24 N5 C27 117.7(12) . .
C24 N5 Zn2 120.0(9) . .
C27 N5 Zn2 122.3(9) . .
C36 O3 Zn2 121.9(8) . .
C44 N8 C48 116.8(11) . .
C44 N8 Zn1 121.1(9) . .
C48 N8 Zn1 121.5(8) . .
C19 N9 C20 118.3(12) . .
C19 N9 Zn2 120.8(9) . .
C20 N9 Zn2 120.8(9) . .
C35 O6 Zn1 93.2(8) 1_554 .
C28 O1 Zn2 93.7(10) . .
C35 O5 Zn1 87.5(9) 1_554 .
C50 N19 C54 117.4(11) . .
C50 N19 Zn1 123.8(10) . .
C54 N19 Zn1 118.6(9) . .
C9 C1BA C10 122.7(13) . .
C9 C1BA C14 119.8(13) . .
C10 C1BA C14 117.5(13) . .
C22 C1 C2 177.3(17) 3 .
C3 C2 C14 122.1(13) . .
C3 C2 C1 119.2(14) . .
C14 C2 C1 118.7(14) . .
C4 C3 C2 123.8(14) . .
C4 C3 C8 118.8(14) . .
C2 C3 C8 117.3(13) . .
C5 C4 C3 121.5(18) . .
C4 C5 C6 120.7(17) . .
C7 C6 C5 120.7(17) . .
C6 C7 C8 119.5(16) . .
C9 C8 C7 120.7(14) . .
C9 C8 C3 120.5(13) . .
C7 C8 C3 118.8(13) . .
C1BA C9 C8 120.3(13) . .
C1BA C9 C15 120.7(13) . .
C8 C9 C15 118.9(13) . .
C11 C10 C1BA 123.4(15) . .
C10 C11 C12 118.9(15) . .
C13 C12 C11 120.3(15) . .
C12 C13 C14 121.2(14) . .
C2 C14 C1BA 119.8(13) . .
C2 C14 C13 121.5(13) . .
C1BA C14 C13 118.7(13) . .
C16 C15 C9 179.7(17) . .
C15 C16 C17 177.1(16) . .
C18 C17 C21 118.0(13) . .
C18 C17 C16 121.6(13) . .
C21 C17 C16 120.4(13) . .
C17 C18 C19 118.6(13) . .
N9 C19 C18 122.8(13) . .
N9 C20 C21 122.7(13) . .
C20 C21 C17 119.6(13) . .
C1 C22 C23 178.7(19) 3_445 .
C26 C23 C25 117.5(13) . .
C26 C23 C22 121.9(14) . .
C25 C23 C22 120.3(14) . .
N5 C24 C25 122.1(13) . .
C24 C25 C23 120.1(13) . .
C27 C26 C23 117.6(13) . .
N5 C27 C26 124.9(13) . .
O1 C28 O2 114.2(13) . .
O1 C28 C29 125.9(14) . .
O2 C28 C29 119.9(13) . .
O1 C28 Zn2 58.3(8) . .
O2 C28 Zn2 56.4(7) . .
C29 C28 Zn2 173.7(10) . .
C30 C29 C34 118.3(13) . .
C30 C29 C28 122.7(12) . .
C34 C29 C28 119.0(12) . .
C29 C30 C31 121.0(12) . .
C30 C31 C32 120.5(11) . .
C33 C32 C31 117.8(11) . .
C33 C32 C35 123.4(12) . .
C31 C32 C35 118.8(11) . .
C32 C33 C34 121.2(13) . .
C33 C34 C29 121.2(14) . .
O5 C35 O6 120.8(12) 1_556 1_556
O5 C35 C32 123.8(13) 1_556 .
O6 C35 C32 115.4(11) 1_556 .
O5 C35 Zn1 64.6(8) 1_556 1_556
O6 C35 Zn1 56.5(6) 1_556 1_556
C32 C35 Zn1 170.0(10) . 1_556
O4 C36 O3 125.5(11) . .
O4 C36 C37 118.1(11) . .
O3 C36 C37 116.4(11) . .
C38 C37 C39 118.8(10) . .
C38 C37 C36 120.2(11) . .
C39 C37 C36 121.1(11) . .
C37 C38 C39 121.0(11) . 5_657
C38 C39 C37 120.2(11) 5_657 .
O7 C40 O8 125.7(11) . .
O7 C40 C41 117.8(10) . .
O8 C40 C41 116.4(10) . .
C43 C41 C42 119.4(11) . .
C43 C41 C40 119.7(11) . .
C42 C41 C40 121.0(10) . .
C43 C42 C41 119.8(11) 7_557 .
C42 C43 C41 120.8(12) 7_557 .
N8 C44 C45 123.6(13) . .
C46 C45 C44 119.7(12) . .
C45 C46 C47 116.8(12) . .
C45 C46 C49 122.0(13) . .
C47 C46 C49 121.0(13) . .
C48 C47 C46 121.1(13) . .
C47 C48 N8 121.7(13) . .
C70 C49 C46 172.1(18) 3 .
N19 C50 C51 123.3(14) . .
C52 C51 C50 119.1(13) . .
C51 C52 C53 117.4(13) . .
C51 C52 C55 120.5(14) . .
C53 C52 C55 122.0(15) . .
C54 C53 C52 120.7(15) . .
C53 C54 N19 122.1(13) . .
C56 C55 C52 175.4(19) . .
C55 C56 C57 174.9(17) . .
C72 C57 C58 122.0(13) . .
C72 C57 C56 117.9(14) . .
C58 C57 C56 120.1(14) . .
C59 C58 C63 121.7(14) . .
C59 C58 C57 120.4(13) . .
C63 C58 C57 117.8(14) . .
C60 C59 C58 117.9(15) . .
C59 C60 C61 121.4(17) . .
C62 C61 C60 122.2(17) . .
C61 C62 C63 119.9(15) . .
C64 C63 C58 119.9(13) . .
C64 C63 C62 123.3(13) . .
C58 C63 C62 116.8(15) . .
C63 C64 C65 121.9(13) . .
C63 C64 C70 118.2(13) . .
C65 C64 C70 119.9(14) . .
C72 C65 C66 120.4(14) . .
C72 C65 C64 118.7(14) . .
C66 C65 C64 120.9(13) . .
C67 C66 C65 120.5(15) . .
C66 C67 C68 120.9(17) . .
C69 C68 C67 117.8(15) . .
C68 C69 C72 123.1(15) . .
C49 C70 C64 179.1(17) 3_445 .
C57 C72 C65 119.6(14) . .
C57 C72 C69 123.4(14) . .
C65 C72 C69 117.1(15) . .
C73 N1 C74 113(6) . .
C73 N1 C75 143(6) . .
C74 N1 C75 104(5) . .
N1 C75 O9 82(4) . .

loop_
_geom_bond_atom_site_label_1
_geom_bond_atom_site_label_2
_geom_bond_distance
_geom_bond_site_symmetry_2
Zn1 O4 2.028(9) .
Zn1 O8 2.047(8) .
Zn1 O6 2.121(9) .
Zn1 N8 2.139(10) .
Zn1 N19 2.142(10) .
Zn1 O5 2.296(11) .
Zn1 C35 2.539(12) 1_554
Zn2 O3 2.013(8) .
Zn2 O7 2.090(9) .
Zn2 N9 2.126(11) .
Zn2 O2 2.152(10) .
Zn2 N5 2.158(11) .
Zn2 O1 2.198(12) .
Zn2 C28 2.578(14) .
O7 C40 1.244(14) .
O4 C36 1.241(15) .
O2 C28 1.295(17) .
O8 C40 1.258(13) .
N5 C24 1.322(16) .
N5 C27 1.330(17) .
O3 C36 1.253(14) .
N8 C44 1.338(16) .
N8 C48 1.372(16) .
N9 C19 1.324(17) .
N9 C20 1.338(16) .
O6 C35 1.284(16) 1_554
O1 C28 1.212(17) .
O5 C35 1.187(16) 1_554
N19 C50 1.307(16) .
N19 C54 1.364(17) .
C1BA C9 1.392(19) .
C1BA C10 1.41(2) .
C1BA C14 1.423(19) .
C1 C22 1.17(2) 3
C1 C2 1.437(19) .
C2 C3 1.39(2) .
C2 C14 1.41(2) .
C3 C4 1.39(2) .
C3 C8 1.458(19) .
C4 C5 1.36(2) .
C5 C6 1.41(3) .
C6 C7 1.39(2) .
C7 C8 1.42(2) .
C8 C9 1.42(2) .
C9 C15 1.440(19) .
C10 C11 1.34(2) .
C11 C12 1.43(2) .
C12 C13 1.35(2) .
C13 C14 1.432(19) .
C15 C16 1.169(19) .
C16 C17 1.44(2) .
C17 C18 1.385(18) .
C17 C21 1.388(19) .
C18 C19 1.390(19) .
C20 C21 1.363(18) .
C22 C1 1.17(2) 3_445
C22 C23 1.42(2) .
C23 C26 1.39(2) .
C23 C25 1.40(2) .
C24 C25 1.370(18) .
C26 C27 1.364(19) .
C28 C29 1.457(18) .
C29 C30 1.366(18) .
C29 C34 1.384(17) .
C30 C31 1.381(18) .
C31 C32 1.411(17) .
C32 C33 1.359(18) .
C32 C35 1.484(15) .
C33 C34 1.381(18) .
C35 O5 1.187(16) 1_556
C35 O6 1.284(16) 1_556
C35 Zn1 2.539(12) 1_556
C36 C37 1.514(14) .
C37 C38 1.360(16) .
C37 C39 1.384(17) .
C38 C39 1.378(16) 5_657
C39 C38 1.378(16) 5_657
C40 C41 1.514(16) .
C41 C43 1.396(16) .
C41 C42 1.399(16) .
C42 C43 1.381(16) 7_557
C43 C42 1.381(16) 7_557
C44 C45 1.374(18) .
C45 C46 1.366(19) .
C46 C47 1.408(19) .
C46 C49 1.411(18) .
C47 C48 1.343(18) .
C49 C70 1.198(19) 3
C50 C51 1.401(19) .
C51 C52 1.36(2) .
C52 C53 1.39(2) .
C52 C55 1.45(2) .
C53 C54 1.349(18) .
C55 C56 1.13(2) .
C56 C57 1.478(19) .
C57 C72 1.40(2) .
C57 C58 1.43(2) .
C58 C59 1.41(2) .
C58 C63 1.427(19) .
C59 C60 1.37(2) .
C60 C61 1.39(2) .
C61 C62 1.35(2) .
C62 C63 1.43(2) .
C63 C64 1.39(2) .
C64 C65 1.43(2) .
C64 C70 1.457(19) .
C65 C72 1.412(19) .
C65 C66 1.42(2) .
C66 C67 1.35(2) .
C67 C68 1.44(2) .
C68 C69 1.36(2) .
C69 C72 1.42(2) .
C70 C49 1.198(19) 3_445
N1 C73 1.29(6) .
N1 C74 1.39(6) .
N1 C75 1.46(6) .
O9 C75 1.62(6) .
